data_4118432
loop_
_publ_author_name
'Valentina Colombo'
'Carmen Montoro'
'Angelo Maspero'
'Giovanni Palmisano'
'Norberto Masciocchi'
'Simona Galli'
'Elisa Barea'
'Jorge A. R. Navarro'

_publ_contact_author_address
;
      Dipartimento di Scienza e Alta Tecnologia,
      Universita' dell'Insubria,
      Via Valleggio 11, 22100 Como, Italy
;
_publ_contact_author_email valentina.colombo@uninsubria.it
_publ_contact_author_fax +39-031-2386630
_publ_contact_author_name 'Dr. Valentina Colombo'
_publ_contact_author_phone +39-031-2386627
_publ_section_title
;
 Tuning the Adsorption Properties of Isoreticular Pyrazolate-Based
 Metal-Organic Frameworks through Ligand Modification
;
_journal_name_full 'Journal of the American Chemical Society'
_journal_page_first 12830
_journal_page_last 12843
_journal_paper_doi 10.1021/ja305267m
_journal_volume 134
_journal_year 2012
_chemical_formula_moiety 'C30 H32 N10 Ni O8 S2'
_chemical_formula_structural 'Ni1 (C12 H9 N4 S1 O3)2 (C3 H7 N1 O1)2'
_chemical_formula_sum 'C30 H32 N10 Ni O8 S2'
_chemical_formula_weight 783.46
_chemical_name_systematic
;
?
;
_space_group_crystal_system monoclinic
_space_group_IT_number 14
_space_group_name_H-M_alt 'P 1 21/c 1'
_symmetry_space_group_name_Hall '-P 2ybc'
_symmetry_space_group_name_H-M 'P 1 21/c 1'
_cell_angle_alpha 90
_cell_angle_beta 94.065(15)
_cell_angle_gamma 90
_cell_formula_units_Z 2
_cell_length_a 7.5258(13)
_cell_length_b 16.3434(45)
_cell_length_c 17.6314(49)
_cell_measurement_temperature 298
_cell_volume 2163.2(9)
_computing_cell_refinement 'TOPAS, Bruker AXS 2005, Karlsruhe, Germany'
_computing_publication_material 'TOPAS, Bruker AXS 2005, Karlsruhe, Germany'
_computing_structure_refinement 'TOPAS, Bruker AXS 2005, Karlsruhe, Germany'
_computing_structure_solution 'TOPAS, Bruker AXS 2005, Karlsruhe, Germany'
_diffrn_ambient_temperature 298
_diffrn_detector_type 'Bruker Lynxeye linear PSD'
_diffrn_measurement_device_type 'Bruker AXS D8 Advance'
_diffrn_radiation_monochromator 'Ni filter'
_diffrn_source_target Cu
_diffrn_source_type 'sealed X-ray tube'
_exptl_crystal_density_diffrn 1.20
_exptl_crystal_F_000 782
_pd_char_colour yellow
_pd_char_particle_morphology plate-like
_pd_instr_location ' ?'
_pd_meas_2theta_range_inc 0.02
_pd_meas_2theta_range_max 55
_pd_meas_2theta_range_min 6
_pd_meas_number_of_points 2451
_pd_meas_scan_method step
_pd_proc_2theta_range_inc 0.02
_pd_proc_2theta_range_max 55
_pd_proc_2theta_range_min 6
_pd_proc_ls_background_function 'Chebychev polynomial'
_pd_proc_ls_profile_function 'fundamental parameters approach'
_pd_proc_ls_prof_R_factor 0.046
_pd_proc_ls_prof_wR_expected 0.032
_pd_proc_ls_prof_wR_factor 0.062
_pd_spec_mounting
;
packed powder pellet
;
_pd_spec_mount_mode reflection
_pd_spec_shape flat_sheet
_pd_spec_size_axial 5
_pd_spec_size_equat 5
_pd_spec_size_thick 0.2
_refine_ls_extinction_method none
_refine_ls_matrix_type fullcycle
_refine_ls_number_parameters 29
_refine_ls_number_restraints 0
_refine_ls_shift/su_max .01
_refine_ls_structure_factor_coef Inet
_refine_ls_weighting_details 'w = 1/[Y~i~]'
_refine_ls_weighting_scheme calc
_cod_data_source_file ja305267m_si_002.cif
_cod_data_source_block C30H32N10NiO8S2
_cod_depositor_comments
;
The following automatic conversions were performed:

'_refine_ls_weighting_scheme' value '1/[Y~i~]' was changed to 'calc'.
New tag '_refine_ls_weighting_details' was created. The value of the
new tag was set to 'w = 1/[Y~i~]'.

Automatic conversion script
Id: cif_fix_values 3143 2015-03-26 13:38:13Z robertas 
;
_cod_original_cell_volume 2163.14(92)
_cod_database_code 4118432

loop_
_symmetry_equiv_pos_as_xyz
'-x, -y, -z'
'-x, y+1/2, -z+1/2'
'x, -y+1/2, z+1/2'
'x, y, z'

loop_
_atom_site_label
_atom_site_type_symbol
_atom_site_symmetry_multiplicity
_atom_site_fract_x
_atom_site_fract_y
_atom_site_fract_z
_atom_site_occupancy
_atom_site_B_iso_or_equiv
Ni Ni 2 0 0 0 1 3
C1 C 4 0.5477872 0.7033147 0.6434671 1 5
C2 C 4 0.6924539 0.6681933 0.6847435 1 5
S S 4 0.7775717 0.5729487 0.6561733 1 5
O1 O 4 0.9239851 0.5448688 0.7141637 1 5
O2 O 4 0.853044 0.582246 0.5789251 1 5
O3 O 4 0.6285735 0.509979 0.6508137 1 5
C3 C 4 0.7702766 0.7078686 0.7484565 1 5
H3 H 4 0.8691495 0.6838648 0.776667 1 5
C4 C 4 0.7034326 0.7826653 0.7708931 1 5
C5 C 4 0.5587659 0.8177867 0.7296166 1 5
H5 H 4 0.5130812 0.8689067 0.7449509 1 5
C6 C 4 0.4809432 0.7781114 0.6659036 1 5
H6 H 4 0.3820703 0.8021152 0.6376931 1 5
C7 C 4 0.4666052 0.6619268 0.5770039 1 5
C8 C 4 0.5417279 0.6510024 0.50982 1 5
H8 H 4 0.6566046 0.6691479 0.4981954 1 5
N1 N 4 0.423522 0.6095407 0.4621994 1 5
H1N H 4 0.4413315 0.593639 0.4114702 1 5
N2 N 4 0.275344 0.5948403 0.4999522 1 5
C9 C 4 0.3019709 0.6272166 0.5709053 1 5
H9 H 4 0.2199663 0.6258299 0.6094421 1 5
C10 C 4 0.7846146 0.8240532 0.8373562 1 5
C11 C 4 0.7539074 0.9026722 0.8580612 1 5
H11 H 4 0.6755033 0.9401157 0.8315186 1 5
N3 N 4 0.8551481 0.9182769 0.9234352 1 5
N4 N 4 0.9484255 0.8493021 0.9431336 1 5
H4N H 4 1.029754 0.8429196 0.98645 1 5
C12 C 4 0.9048334 0.7910687 0.8899339 1 5
H12 H 4 0.9503654 0.7368665 0.8895642 1 5
Oa O 4 0.29482 0.6383198 0.8424899 1 5
Ha H 4 0.3389623 0.5236895 0.8541125 1 5
N1a N 4 0.5317356 0.5875971 0.92201 1 5
C11a C 4 0.377366 0.5770975 0.8688739 1 5
C21a C 4 0.592373 0.6719255 0.9453176 1 5
H21a H 4 0.5160068 0.7113323 0.9203856 1 5
H22a H 4 0.5887559 0.6777105 0.9987997 1 5
H23a H 4 0.7108147 0.6802176 0.9315498 1 5
C31a C 4 0.6307909 0.5141303 0.9536708 1 5
H31a H 4 0.5757885 0.4657883 0.933384 1 5
H32a H 4 0.7507335 0.5162573 0.9402294 1 5
H33a H 4 0.6286748 0.5137502 1.007479 1 5

loop_
_atom_type_symbol
_atom_type_description
_atom_type_scat_source
C C 'International Tables for Crystallography (Vol. IV)'
H H 'International Tables for Crystallography (Vol. IV)'
Ni Ni 'International Tables for Crystallography (Vol. IV)'
N N 'International Tables for Crystallography (Vol. IV)'
O O 'International Tables for Crystallography (Vol. IV)'
S S 'International Tables for Crystallography (Vol. IV)'

loop_
_diffrn_radiation_type
_diffrn_radiation_wavelength
CuK\a~1~ 1.54056
CuK\a~2~ 1.54439
